data_8106108
loop_
_publ_author_name
'Liguo, Yang'
'Xin, Wang'
'Qingyun, Liu'
'Nana, Liu'
'Yuqiang, Dai'

_publ_section_title
;
 Crystal structure of
 dichlorido[1,1&#x2032;-bis(diphenylphosphanyl)ferrocene-\k2
 P,P&#x2032;]zinc(II), C34H28FeCl2P2Zn
;
_journal_issue 2
_journal_name_full 'Zeitschrift f\"ur Kristallographie - New Crystal Structures'
_journal_page_first 229
_journal_page_last 231
_journal_paper_doi 10.1515/ncrs-2017-0234
_journal_volume 233
_journal_year 2018
_chemical_formula_sum 'C34 H28 Cl2 Fe P2 Zn'
_chemical_formula_weight 690.62
_space_group_IT_number 2
_space_group_name_Hall '-P 1'
_space_group_name_H-M_alt 'P -1'
_symmetry_cell_setting triclinic
_symmetry_space_group_name_Hall '-P 1'
_symmetry_space_group_name_H-M 'P -1'
_atom_sites_solution_hydrogens geom
_atom_sites_solution_primary direct
_atom_sites_solution_secondary difmap
_cell_angle_alpha 95.8740(10)
_cell_angle_beta 99.9350(10)
_cell_angle_gamma 115.596(2)
_cell_formula_units_Z 2
_cell_length_a 9.6794(11)
_cell_length_b 9.7989(10)
_cell_length_c 18.2141(19)
_cell_measurement_reflns_used 3184
_cell_measurement_temperature 298(2)
_cell_measurement_theta_max 27.3835
_cell_measurement_theta_min 2.3155
_cell_volume 1503.9(3)
_computing_structure_refinement 'SHELXL-97 (Sheldrick, 1997)'
_computing_structure_solution 'SHELXS-97 (Sheldrick, 1990)'
_diffrn_ambient_temperature 298(2)
_diffrn_measured_fraction_theta_full 0.982
_diffrn_measured_fraction_theta_max 0.982
_diffrn_measurement_device_type 'CCD area detector'
_diffrn_measurement_method 'phi and omega scans'
_diffrn_radiation_monochromator graphite
_diffrn_radiation_source 'fine-focus sealed tube'
_diffrn_radiation_type MoK\a
_diffrn_radiation_wavelength 0.71073
_diffrn_reflns_av_R_equivalents 0.0243
_diffrn_reflns_av_sigmaI/netI 0.0530
_diffrn_reflns_limit_h_max 11
_diffrn_reflns_limit_h_min -11
_diffrn_reflns_limit_k_max 8
_diffrn_reflns_limit_k_min -11
_diffrn_reflns_limit_l_max 21
_diffrn_reflns_limit_l_min -17
_diffrn_reflns_number 7846
_diffrn_reflns_theta_full 25.02
_diffrn_reflns_theta_max 25.02
_diffrn_reflns_theta_min 2.32
_exptl_absorpt_coefficient_mu 1.587
_exptl_absorpt_correction_T_max 0.7316
_exptl_absorpt_correction_T_min 0.5042
_exptl_absorpt_correction_type multi-scan
_exptl_absorpt_process_details sadabs
_exptl_crystal_colour red
_exptl_crystal_density_diffrn 1.525
_exptl_crystal_density_method 'not measured'
_exptl_crystal_description block
_exptl_crystal_F_000 704
_exptl_crystal_size_max 0.50
_exptl_crystal_size_mid 0.46
_exptl_crystal_size_min 0.21
_refine_diff_density_max 0.403
_refine_diff_density_min -0.515
_refine_diff_density_rms 0.076
_refine_ls_extinction_method none
_refine_ls_goodness_of_fit_ref 0.998
_refine_ls_hydrogen_treatment constr
_refine_ls_matrix_type full
_refine_ls_number_parameters 361
_refine_ls_number_reflns 5214
_refine_ls_number_restraints 0
_refine_ls_restrained_S_all 0.998
_refine_ls_R_factor_all 0.0578
_refine_ls_R_factor_gt 0.0362
_refine_ls_shift/su_max 0.001
_refine_ls_shift/su_mean 0.000
_refine_ls_structure_factor_coef Fsqd
_refine_ls_weighting_details 'calc w=1/[\s^2^(Fo^2^)+(0.0473P)^2^+0.3161P] where P=(Fo^2^+2Fc^2^)/3'
_refine_ls_weighting_scheme calc
_refine_ls_wR_factor_gt 0.0823
_refine_ls_wR_factor_ref 0.0964
_reflns_number_gt 3878
_reflns_number_total 5214
_reflns_threshold_expression >2sigma(I)
_cod_data_source_file suppl_ncrs-2017-0234_suppl.cif
_cod_data_source_block 100408m
_cod_original_sg_symbol_H-M P-1
_cod_database_code 8106108

loop_
_symmetry_equiv_pos_as_xyz
'x, y, z'
'-x, -y, -z'

loop_
_atom_site_label
_atom_site_type_symbol
_atom_site_fract_x
_atom_site_fract_y
_atom_site_fract_z
_atom_site_U_iso_or_equiv
_atom_site_adp_type
_atom_site_occupancy
_atom_site_symmetry_multiplicity
_atom_site_calc_flag
_atom_site_refinement_flags
_atom_site_disorder_assembly
_atom_site_disorder_group
Zn1 Zn 0.84907(4) 0.58543(5) 0.74651(2) 0.02807(13) Uani 1 1 d . . .
P1 P 0.77899(10) 0.32364(10) 0.68975(5) 0.0254(2) Uani 1 1 d . . .
P2 P 1.13058(10) 0.71277(10) 0.79838(5) 0.0278(2) Uani 1 1 d . . .
Fe1 Fe 1.15413(5) 0.47942(6) 0.64939(3) 0.02907(15) Uani 1 1 d . . .
Cl1 Cl 0.83926(11) 0.71825(11) 0.65338(5) 0.0403(2) Uani 1 1 d . . .
Cl2 Cl 0.71055(12) 0.59425(11) 0.83123(6) 0.0446(3) Uani 1 1 d . . .
C1 C 1.2303(4) 0.6776(4) 0.73006(19) 0.0285(8) Uani 1 1 d . . .
C2 C 1.3417(4) 0.6173(4) 0.7396(2) 0.0357(9) Uani 1 1 d . . .
H2 H 1.3740 0.5855 0.7828 0.043 Uiso 1 1 calc R . .
C3 C 1.3938(4) 0.6146(5) 0.6724(2) 0.0440(10) Uani 1 1 d . . .
H3 H 1.4677 0.5818 0.6637 0.053 Uiso 1 1 calc R . .
C4 C 1.3150(4) 0.6700(4) 0.6202(2) 0.0418(10) Uani 1 1 d . . .
H4 H 1.3282 0.6802 0.5713 0.050 Uiso 1 1 calc R . .
C5 C 1.2129(4) 0.7073(4) 0.6550(2) 0.0355(9) Uani 1 1 d . . .
H5 H 1.1459 0.7447 0.6327 0.043 Uiso 1 1 calc R . .
C6 C 0.9257(4) 0.3138(4) 0.6424(2) 0.0295(8) Uani 1 1 d . . .
C7 C 0.9454(4) 0.3506(4) 0.5701(2) 0.0367(9) Uani 1 1 d . . .
H7 H 0.8898 0.3905 0.5401 0.044 Uiso 1 1 calc R . .
C8 C 1.0643(5) 0.3161(5) 0.5518(2) 0.0483(11) Uani 1 1 d . . .
H8 H 1.0996 0.3282 0.5074 0.058 Uiso 1 1 calc R . .
C9 C 1.1199(5) 0.2608(5) 0.6118(3) 0.0482(11) Uani 1 1 d . . .
H9 H 1.1984 0.2296 0.6140 0.058 Uiso 1 1 calc R . .
C10 C 1.0381(4) 0.2601(4) 0.6683(2) 0.0396(9) Uani 1 1 d . . .
H10 H 1.0539 0.2301 0.7145 0.048 Uiso 1 1 calc R . .
C11 C 0.5946(4) 0.2352(4) 0.61539(19) 0.0279(8) Uani 1 1 d . . .
C12 C 0.5664(4) 0.3273(4) 0.5679(2) 0.0380(9) Uani 1 1 d . . .
H12 H 0.6398 0.4304 0.5749 0.046 Uiso 1 1 calc R . .
C13 C 0.4292(4) 0.2663(5) 0.5102(2) 0.0438(10) Uani 1 1 d . . .
H13 H 0.4118 0.3285 0.4783 0.053 Uiso 1 1 calc R . .
C14 C 0.3201(4) 0.1157(5) 0.5000(2) 0.0434(10) Uani 1 1 d . . .
H14 H 0.2286 0.0750 0.4612 0.052 Uiso 1 1 calc R . .
C15 C 0.3458(5) 0.0249(5) 0.5472(2) 0.0525(12) Uani 1 1 d . . .
H15 H 0.2704 -0.0774 0.5409 0.063 Uiso 1 1 calc R . .
C16 C 0.4831(4) 0.0836(4) 0.6044(2) 0.0425(10) Uani 1 1 d . . .
H16 H 0.5000 0.0201 0.6355 0.051 Uiso 1 1 calc R . .
C17 C 0.7581(4) 0.1911(4) 0.75466(19) 0.0268(8) Uani 1 1 d . . .
C18 C 0.7492(4) 0.2336(4) 0.8278(2) 0.0335(9) Uani 1 1 d . . .
H18 H 0.7505 0.3279 0.8426 0.040 Uiso 1 1 calc R . .
C19 C 0.7384(5) 0.1362(4) 0.8793(2) 0.0414(10) Uani 1 1 d . . .
H19 H 0.7351 0.1663 0.9288 0.050 Uiso 1 1 calc R . .
C20 C 0.7327(4) -0.0049(5) 0.8567(2) 0.0432(10) Uani 1 1 d . . .
H20 H 0.7263 -0.0697 0.8913 0.052 Uiso 1 1 calc R . .
C21 C 0.7364(4) -0.0507(4) 0.7837(2) 0.0412(10) Uani 1 1 d . . .
H21 H 0.7295 -0.1475 0.7685 0.049 Uiso 1 1 calc R . .
C22 C 0.7504(4) 0.0471(4) 0.7324(2) 0.0355(9) Uani 1 1 d . . .
H22 H 0.7548 0.0166 0.6832 0.043 Uiso 1 1 calc R . .
C23 C 1.1973(4) 0.9205(4) 0.8162(2) 0.0324(8) Uani 1 1 d . . .
C24 C 1.3144(5) 1.0235(5) 0.7881(2) 0.0477(11) Uani 1 1 d . . .
H24 H 1.3682 0.9886 0.7598 0.057 Uiso 1 1 calc R . .
C25 C 1.3533(5) 1.1784(5) 0.8014(3) 0.0560(12) Uani 1 1 d . . .
H25 H 1.4336 1.2475 0.7826 0.067 Uiso 1 1 calc R . .
C26 C 1.2734(5) 1.2301(5) 0.8424(3) 0.0579(13) Uani 1 1 d . . .
H26 H 1.2983 1.3342 0.8506 0.069 Uiso 1 1 calc R . .
C27 C 1.1573(5) 1.1294(5) 0.8714(3) 0.0614(13) Uani 1 1 d . . .
H27 H 1.1050 1.1656 0.9001 0.074 Uiso 1 1 calc R . .
C28 C 1.1174(5) 0.9742(5) 0.8580(2) 0.0497(11) Uani 1 1 d . . .
H28 H 1.0370 0.9056 0.8769 0.060 Uiso 1 1 calc R . .
C29 C 1.3781(5) 0.7684(6) 0.9208(2) 0.0581(13) Uani 1 1 d . . .
H29 H 1.4372 0.8558 0.9030 0.070 Uiso 1 1 calc R . .
C30 C 1.4468(5) 0.7313(6) 0.9833(2) 0.0666(15) Uani 1 1 d . . .
H30 H 1.5523 0.7950 1.0076 0.080 Uiso 1 1 calc R . .
C31 C 1.3627(5) 0.6026(6) 1.0099(2) 0.0526(12) Uani 1 1 d . . .
H31 H 1.4115 0.5771 1.0510 0.063 Uiso 1 1 calc R . .
C32 C 1.2064(6) 0.5114(5) 0.9758(2) 0.0534(12) Uani 1 1 d . . .
H32 H 1.1476 0.4251 0.9945 0.064 Uiso 1 1 calc R . .
C33 C 1.1355(5) 0.5482(5) 0.9131(2) 0.0455(10) Uani 1 1 d . . .
H33 H 1.0290 0.4861 0.8900 0.055 Uiso 1 1 calc R . .
C34 C 1.2209(4) 0.6751(4) 0.88487(19) 0.0300(8) Uani 1 1 d . . .

loop_
_atom_site_aniso_label
_atom_site_aniso_U_11
_atom_site_aniso_U_22
_atom_site_aniso_U_33
_atom_site_aniso_U_23
_atom_site_aniso_U_13
_atom_site_aniso_U_12
Zn1 0.0286(2) 0.0275(2) 0.0302(2) 0.00804(18) 0.00695(18) 0.01433(19)
P1 0.0255(5) 0.0236(5) 0.0272(5) 0.0068(4) 0.0065(4) 0.0111(4)
P2 0.0262(5) 0.0285(5) 0.0262(5) 0.0051(4) 0.0050(4) 0.0109(4)
Fe1 0.0257(3) 0.0342(3) 0.0271(3) 0.0047(2) 0.0082(2) 0.0132(2)
Cl1 0.0488(6) 0.0406(6) 0.0361(5) 0.0174(4) 0.0080(4) 0.0232(5)
Cl2 0.0570(6) 0.0435(6) 0.0553(6) 0.0232(5) 0.0340(5) 0.0326(5)
C1 0.0255(18) 0.029(2) 0.0249(19) 0.0014(15) 0.0033(15) 0.0088(16)
C2 0.0276(19) 0.042(2) 0.037(2) 0.0067(18) 0.0022(17) 0.0174(18)
C3 0.0238(19) 0.055(3) 0.047(3) -0.002(2) 0.0127(18) 0.0139(19)
C4 0.035(2) 0.049(3) 0.034(2) 0.0081(19) 0.0149(18) 0.0099(19)
C5 0.038(2) 0.033(2) 0.035(2) 0.0121(17) 0.0115(17) 0.0143(18)
C6 0.0281(18) 0.0276(19) 0.031(2) 0.0027(16) 0.0084(15) 0.0110(16)
C7 0.036(2) 0.043(2) 0.023(2) 0.0018(17) 0.0028(16) 0.0137(19)
C8 0.047(2) 0.050(3) 0.036(2) -0.008(2) 0.018(2) 0.012(2)
C9 0.043(2) 0.042(3) 0.067(3) 0.006(2) 0.025(2) 0.024(2)
C10 0.038(2) 0.036(2) 0.053(3) 0.0169(19) 0.0165(19) 0.0203(19)
C11 0.0275(18) 0.030(2) 0.0242(19) 0.0022(15) 0.0042(15) 0.0130(16)
C12 0.035(2) 0.036(2) 0.038(2) 0.0092(18) 0.0025(18) 0.0136(18)
C13 0.042(2) 0.055(3) 0.039(2) 0.018(2) 0.0061(19) 0.026(2)
C14 0.032(2) 0.057(3) 0.030(2) -0.002(2) -0.0025(17) 0.017(2)
C15 0.041(2) 0.038(3) 0.052(3) 0.001(2) -0.003(2) 0.002(2)
C16 0.041(2) 0.032(2) 0.043(2) 0.0103(19) -0.0003(19) 0.0099(19)
C17 0.0247(18) 0.0225(18) 0.032(2) 0.0067(15) 0.0051(15) 0.0100(15)
C18 0.039(2) 0.030(2) 0.037(2) 0.0089(17) 0.0130(17) 0.0182(17)
C19 0.054(3) 0.043(2) 0.035(2) 0.0155(19) 0.0211(19) 0.024(2)
C20 0.044(2) 0.041(2) 0.057(3) 0.030(2) 0.020(2) 0.024(2)
C21 0.043(2) 0.029(2) 0.059(3) 0.016(2) 0.017(2) 0.0200(19)
C22 0.039(2) 0.031(2) 0.040(2) 0.0085(17) 0.0119(18) 0.0187(18)
C23 0.0280(19) 0.032(2) 0.031(2) 0.0021(16) -0.0001(16) 0.0109(17)
C24 0.048(3) 0.038(2) 0.051(3) 0.008(2) 0.017(2) 0.013(2)
C25 0.052(3) 0.034(3) 0.065(3) 0.014(2) 0.008(2) 0.006(2)
C26 0.052(3) 0.033(2) 0.078(3) 0.003(2) -0.010(3) 0.020(2)
C27 0.055(3) 0.041(3) 0.085(4) -0.008(3) 0.014(3) 0.025(2)
C28 0.040(2) 0.038(2) 0.067(3) 0.004(2) 0.018(2) 0.015(2)
C29 0.036(2) 0.076(3) 0.042(3) 0.027(2) 0.006(2) 0.007(2)
C30 0.039(3) 0.105(4) 0.043(3) 0.028(3) -0.002(2) 0.023(3)
C31 0.060(3) 0.077(3) 0.032(2) 0.017(2) 0.007(2) 0.043(3)
C32 0.077(3) 0.039(2) 0.043(3) 0.017(2) 0.012(2) 0.024(2)
C33 0.046(2) 0.044(3) 0.039(2) 0.010(2) 0.0049(19) 0.017(2)
C34 0.0314(19) 0.036(2) 0.0237(19) 0.0052(16) 0.0071(16) 0.0165(17)

loop_
_atom_type_symbol
_atom_type_description
_atom_type_scat_dispersion_real
_atom_type_scat_dispersion_imag
_atom_type_scat_source
C C 0.0033 0.0016 'International Tables Vol C Tables 4.2.6.8 and 6.1.1.4'
H H 0.0000 0.0000 'International Tables Vol C Tables 4.2.6.8 and 6.1.1.4'
P P 0.1023 0.0942 'International Tables Vol C Tables 4.2.6.8 and 6.1.1.4'
Cl Cl 0.1484 0.1585 'International Tables Vol C Tables 4.2.6.8 and 6.1.1.4'
Fe Fe 0.3463 0.8444 'International Tables Vol C Tables 4.2.6.8 and 6.1.1.4'
Zn Zn 0.2839 1.4301 'International Tables Vol C Tables 4.2.6.8 and 6.1.1.4'

loop_
_geom_angle_atom_site_label_1
_geom_angle_atom_site_label_2
_geom_angle_atom_site_label_3
_geom_angle
_geom_angle_site_symmetry_1
_geom_angle_site_symmetry_3
Cl2 Zn1 Cl1 115.67(4) . .
Cl2 Zn1 P2 113.92(4) . .
Cl1 Zn1 P2 98.62(4) . .
Cl2 Zn1 P1 111.96(4) . .
Cl1 Zn1 P1 108.96(4) . .
P2 Zn1 P1 106.63(3) . .
C6 P1 C17 104.34(16) . .
C6 P1 C11 104.78(16) . .
C17 P1 C11 106.60(16) . .
C6 P1 Zn1 111.96(12) . .
C17 P1 Zn1 115.96(11) . .
C11 P1 Zn1 112.29(11) . .
C1 P2 C34 103.68(16) . .
C1 P2 C23 105.62(17) . .
C34 P2 C23 105.43(16) . .
C1 P2 Zn1 110.74(11) . .
C34 P2 Zn1 122.04(12) . .
C23 P2 Zn1 108.12(11) . .
C5 Fe1 C8 125.35(17) . .
C5 Fe1 C4 40.47(14) . .
C8 Fe1 C4 103.47(16) . .
C5 Fe1 C9 161.22(16) . .
C8 Fe1 C9 39.99(17) . .
C4 Fe1 C9 123.06(16) . .
C5 Fe1 C7 108.68(15) . .
C8 Fe1 C7 40.48(15) . .
C4 Fe1 C7 116.25(16) . .
C9 Fe1 C7 67.71(17) . .
C5 Fe1 C10 157.59(15) . .
C8 Fe1 C10 67.57(17) . .
C4 Fe1 C10 161.66(15) . .
C9 Fe1 C10 40.03(15) . .
C7 Fe1 C10 68.07(16) . .
C5 Fe1 C3 68.03(16) . .
C8 Fe1 C3 113.91(16) . .
C4 Fe1 C3 40.35(15) . .
C9 Fe1 C3 104.82(16) . .
C7 Fe1 C3 148.33(15) . .
C10 Fe1 C3 126.89(16) . .
C5 Fe1 C2 68.26(15) . .
C8 Fe1 C2 148.73(15) . .
C4 Fe1 C2 67.75(16) . .
C9 Fe1 C2 118.19(16) . .
C7 Fe1 C2 170.49(14) . .
C10 Fe1 C2 111.07(16) . .
C3 Fe1 C2 40.00(14) . .
C5 Fe1 C1 40.57(14) . .
C8 Fe1 C1 165.36(16) . .
C4 Fe1 C1 67.89(15) . .
C9 Fe1 C1 154.64(16) . .
C7 Fe1 C1 131.36(14) . .
C10 Fe1 C1 124.06(15) . .
C3 Fe1 C1 67.76(14) . .
C2 Fe1 C1 40.63(13) . .
C5 Fe1 C6 122.40(14) . .
C8 Fe1 C6 67.85(15) . .
C4 Fe1 C6 152.70(15) . .
C9 Fe1 C6 67.71(15) . .
C7 Fe1 C6 40.44(14) . .
C10 Fe1 C6 40.64(13) . .
C3 Fe1 C6 166.93(16) . .
C2 Fe1 C6 132.84(15) . .
C1 Fe1 C6 114.09(13) . .
C5 C1 C2 107.1(3) . .
C5 C1 P2 125.2(3) . .
C2 C1 P2 127.7(3) . .
C5 C1 Fe1 68.6(2) . .
C2 C1 Fe1 69.2(2) . .
P2 C1 Fe1 127.82(18) . .
C3 C2 C1 108.2(3) . .
C3 C2 Fe1 69.9(2) . .
C1 C2 Fe1 70.22(19) . .
C3 C2 H2 125.9 . .
C1 C2 H2 125.9 . .
Fe1 C2 H2 125.6 . .
C2 C3 C4 108.3(3) . .
C2 C3 Fe1 70.1(2) . .
C4 C3 Fe1 69.5(2) . .
C2 C3 H3 125.8 . .
C4 C3 H3 125.8 . .
Fe1 C3 H3 126.2 . .
C5 C4 C3 108.3(3) . .
C5 C4 Fe1 69.6(2) . .
C3 C4 Fe1 70.2(2) . .
C5 C4 H4 125.9 . .
C3 C4 H4 125.9 . .
Fe1 C4 H4 125.9 . .
C4 C5 C1 108.1(3) . .
C4 C5 Fe1 69.9(2) . .
C1 C5 Fe1 70.8(2) . .
C4 C5 H5 125.9 . .
C1 C5 H5 125.9 . .
Fe1 C5 H5 124.9 . .
C7 C6 C10 106.7(3) . .
C7 C6 P1 126.3(3) . .
C10 C6 P1 126.9(3) . .
C7 C6 Fe1 68.6(2) . .
C10 C6 Fe1 68.7(2) . .
P1 C6 Fe1 129.87(18) . .
C8 C7 C6 108.1(3) . .
C8 C7 Fe1 69.6(2) . .
C6 C7 Fe1 70.9(2) . .
C8 C7 H7 126.0 . .
C6 C7 H7 126.0 . .
Fe1 C7 H7 125.1 . .
C9 C8 C7 108.3(4) . .
C9 C8 Fe1 70.2(2) . .
C7 C8 Fe1 69.9(2) . .
C9 C8 H8 125.8 . .
C7 C8 H8 125.8 . .
Fe1 C8 H8 125.6 . .
C8 C9 C10 108.7(3) . .
C8 C9 Fe1 69.8(2) . .
C10 C9 Fe1 70.2(2) . .
C8 C9 H9 125.6 . .
C10 C9 H9 125.6 . .
Fe1 C9 H9 125.9 . .
C9 C10 C6 108.1(4) . .
C9 C10 Fe1 69.8(2) . .
C6 C10 Fe1 70.6(2) . .
C9 C10 H10 125.9 . .
C6 C10 H10 125.9 . .
Fe1 C10 H10 125.2 . .
C16 C11 C12 118.5(3) . .
C16 C11 P1 123.7(3) . .
C12 C11 P1 117.8(3) . .
C11 C12 C13 120.4(4) . .
C11 C12 H12 119.8 . .
C13 C12 H12 119.8 . .
C14 C13 C12 120.3(4) . .
C14 C13 H13 119.9 . .
C12 C13 H13 119.9 . .
C13 C14 C15 119.7(3) . .
C13 C14 H14 120.2 . .
C15 C14 H14 120.2 . .
C14 C15 C16 120.6(4) . .
C14 C15 H15 119.7 . .
C16 C15 H15 119.7 . .
C11 C16 C15 120.5(4) . .
C11 C16 H16 119.7 . .
C15 C16 H16 119.7 . .
C18 C17 C22 119.2(3) . .
C18 C17 P1 119.4(3) . .
C22 C17 P1 121.5(3) . .
C17 C18 C19 120.4(3) . .
C17 C18 H18 119.8 . .
C19 C18 H18 119.8 . .
C20 C19 C18 119.7(4) . .
C20 C19 H19 120.1 . .
C18 C19 H19 120.1 . .
C21 C20 C19 120.5(4) . .
C21 C20 H20 119.7 . .
C19 C20 H20 119.7 . .
C20 C21 C22 120.1(3) . .
C20 C21 H21 120.0 . .
C22 C21 H21 120.0 . .
C21 C22 C17 120.0(4) . .
C21 C22 H22 120.0 . .
C17 C22 H22 120.0 . .
C24 C23 C28 119.0(4) . .
C24 C23 P2 124.3(3) . .
C28 C23 P2 116.6(3) . .
C23 C24 C25 120.7(4) . .
C23 C24 H24 119.6 . .
C25 C24 H24 119.6 . .
C26 C25 C24 119.8(4) . .
C26 C25 H25 120.1 . .
C24 C25 H25 120.1 . .
C27 C26 C25 120.3(4) . .
C27 C26 H26 119.9 . .
C25 C26 H26 119.9 . .
C26 C27 C28 120.2(4) . .
C26 C27 H27 119.9 . .
C28 C27 H27 119.9 . .
C27 C28 C23 120.0(4) . .
C27 C28 H28 120.0 . .
C23 C28 H28 120.0 . .
C30 C29 C34 119.7(4) . .
C30 C29 H29 120.1 . .
C34 C29 H29 120.1 . .
C31 C30 C29 121.1(4) . .
C31 C30 H30 119.5 . .
C29 C30 H30 119.5 . .
C30 C31 C32 119.7(4) . .
C30 C31 H31 120.1 . .
C32 C31 H31 120.1 . .
C31 C32 C33 119.7(4) . .
C31 C32 H32 120.1 . .
C33 C32 H32 120.1 . .
C34 C33 C32 120.7(4) . .
C34 C33 H33 119.7 . .
C32 C33 H33 119.7 . .
C33 C34 C29 119.0(3) . .
C33 C34 P2 120.1(3) . .
C29 C34 P2 120.8(3) . .

loop_
_geom_bond_atom_site_label_1
_geom_bond_atom_site_label_2
_geom_bond_distance
_geom_bond_site_symmetry_2
Zn1 Cl2 2.2301(10) .
Zn1 Cl1 2.2546(10) .
Zn1 P2 2.4097(10) .
Zn1 P1 2.4128(10) .
P1 C6 1.815(3) .
P1 C17 1.815(3) .
P1 C11 1.833(3) .
P2 C1 1.793(3) .
P2 C34 1.818(3) .
P2 C23 1.822(4) .
Fe1 C5 2.038(4) .
Fe1 C8 2.039(4) .
Fe1 C4 2.042(4) .
Fe1 C9 2.043(4) .
Fe1 C7 2.044(4) .
Fe1 C10 2.048(4) .
Fe1 C3 2.052(4) .
Fe1 C2 2.054(4) .
Fe1 C1 2.068(3) .
Fe1 C6 2.074(3) .
C1 C5 1.424(5) .
C1 C2 1.431(5) .
C2 C3 1.404(5) .
C2 H2 0.9300 .
C3 C4 1.412(5) .
C3 H3 0.9300 .
C4 C5 1.411(5) .
C4 H4 0.9300 .
C5 H5 0.9300 .
C6 C7 1.423(5) .
C6 C10 1.432(5) .
C7 C8 1.412(5) .
C7 H7 0.9300 .
C8 C9 1.396(6) .
C8 H8 0.9300 .
C9 C10 1.400(5) .
C9 H9 0.9300 .
C10 H10 0.9300 .
C11 C16 1.375(5) .
C11 C12 1.388(5) .
C12 C13 1.390(5) .
C12 H12 0.9300 .
C13 C14 1.363(5) .
C13 H13 0.9300 .
C14 C15 1.366(5) .
C14 H14 0.9300 .
C15 C16 1.386(5) .
C15 H15 0.9300 .
C16 H16 0.9300 .
C17 C18 1.382(5) .
C17 C22 1.394(5) .
C18 C19 1.390(5) .
C18 H18 0.9300 .
C19 C20 1.376(5) .
C19 H19 0.9300 .
C20 C21 1.371(5) .
C20 H20 0.9300 .
C21 C22 1.387(5) .
C21 H21 0.9300 .
C22 H22 0.9300 .
C23 C24 1.372(5) .
C23 C28 1.388(5) .
C24 C25 1.380(6) .
C24 H24 0.9300 .
C25 C26 1.368(6) .
C25 H25 0.9300 .
C26 C27 1.367(6) .
C26 H26 0.9300 .
C27 C28 1.381(6) .
C27 H27 0.9300 .
C28 H28 0.9300 .
C29 C30 1.379(6) .
C29 C34 1.383(5) .
C29 H29 0.9300 .
C30 C31 1.364(6) .
C30 H30 0.9300 .
C31 C32 1.367(6) .
C31 H31 0.9300 .
C32 C33 1.391(5) .
C32 H32 0.9300 .
C33 C34 1.372(5) .
C33 H33 0.9300 .

loop_
_geom_torsion_atom_site_label_1
_geom_torsion_atom_site_label_2
_geom_torsion_atom_site_label_3
_geom_torsion_atom_site_label_4
_geom_torsion
_geom_torsion_site_symmetry_1
_geom_torsion_site_symmetry_2
_geom_torsion_site_symmetry_3
_geom_torsion_site_symmetry_4
Cl2 Zn1 P1 C6 -163.68(13) . . . .
Cl1 Zn1 P1 C6 67.09(13) . . . .
P2 Zn1 P1 C6 -38.46(13) . . . .
Cl2 Zn1 P1 C17 -44.12(12) . . . .
Cl1 Zn1 P1 C17 -173.35(12) . . . .
P2 Zn1 P1 C17 81.10(12) . . . .
Cl2 Zn1 P1 C11 78.76(13) . . . .
Cl1 Zn1 P1 C11 -50.46(13) . . . .
P2 Zn1 P1 C11 -156.01(12) . . . .
Cl2 Zn1 P2 C1 172.14(13) . . . .
Cl1 Zn1 P2 C1 -64.73(13) . . . .
P1 Zn1 P2 C1 48.12(13) . . . .
Cl2 Zn1 P2 C34 49.77(14) . . . .
Cl1 Zn1 P2 C34 172.90(14) . . . .
P1 Zn1 P2 C34 -74.25(14) . . . .
Cl2 Zn1 P2 C23 -72.59(13) . . . .
Cl1 Zn1 P2 C23 50.55(13) . . . .
P1 Zn1 P2 C23 163.39(13) . . . .
C34 P2 C1 C5 -173.0(3) . . . .
C23 P2 C1 C5 -62.4(3) . . . .
Zn1 P2 C1 C5 54.5(3) . . . .
C34 P2 C1 C2 6.3(4) . . . .
C23 P2 C1 C2 116.9(3) . . . .
Zn1 P2 C1 C2 -126.3(3) . . . .
C34 P2 C1 Fe1 98.0(2) . . . .
C23 P2 C1 Fe1 -151.3(2) . . . .
Zn1 P2 C1 Fe1 -34.5(2) . . . .
C8 Fe1 C1 C5 -17.9(7) . . . .
C4 Fe1 C1 C5 38.0(2) . . . .
C9 Fe1 C1 C5 159.2(3) . . . .
C7 Fe1 C1 C5 -68.2(3) . . . .
C10 Fe1 C1 C5 -157.8(2) . . . .
C3 Fe1 C1 C5 81.7(2) . . . .
C2 Fe1 C1 C5 119.1(3) . . . .
C6 Fe1 C1 C5 -112.4(2) . . . .
C5 Fe1 C1 C2 -119.1(3) . . . .
C8 Fe1 C1 C2 -137.0(5) . . . .
C4 Fe1 C1 C2 -81.1(2) . . . .
C9 Fe1 C1 C2 40.1(4) . . . .
C7 Fe1 C1 C2 172.7(2) . . . .
C10 Fe1 C1 C2 83.0(3) . . . .
C3 Fe1 C1 C2 -37.4(2) . . . .
C6 Fe1 C1 C2 128.5(2) . . . .
C5 Fe1 C1 P2 118.7(3) . . . .
C8 Fe1 C1 P2 100.8(6) . . . .
C4 Fe1 C1 P2 156.7(3) . . . .
C9 Fe1 C1 P2 -82.1(4) . . . .
C7 Fe1 C1 P2 50.5(3) . . . .
C10 Fe1 C1 P2 -39.2(3) . . . .
C3 Fe1 C1 P2 -159.6(3) . . . .
C2 Fe1 C1 P2 -122.2(3) . . . .
C6 Fe1 C1 P2 6.3(3) . . . .
C5 C1 C2 C3 1.5(4) . . . .
P2 C1 C2 C3 -177.8(3) . . . .
Fe1 C1 C2 C3 59.8(3) . . . .
C5 C1 C2 Fe1 -58.3(2) . . . .
P2 C1 C2 Fe1 122.3(3) . . . .
C5 Fe1 C2 C3 -81.3(3) . . . .
C8 Fe1 C2 C3 41.6(4) . . . .
C4 Fe1 C2 C3 -37.5(2) . . . .
C9 Fe1 C2 C3 79.2(3) . . . .
C7 Fe1 C2 C3 -154.2(9) . . . .
C10 Fe1 C2 C3 122.8(2) . . . .
C1 Fe1 C2 C3 -119.0(3) . . . .
C6 Fe1 C2 C3 164.1(2) . . . .
C5 Fe1 C2 C1 37.7(2) . . . .
C8 Fe1 C2 C1 160.6(3) . . . .
C4 Fe1 C2 C1 81.5(2) . . . .
C9 Fe1 C2 C1 -161.8(2) . . . .
C7 Fe1 C2 C1 -35.2(10) . . . .
C10 Fe1 C2 C1 -118.2(2) . . . .
C3 Fe1 C2 C1 119.0(3) . . . .
C6 Fe1 C2 C1 -76.9(3) . . . .
C1 C2 C3 C4 -0.9(4) . . . .
Fe1 C2 C3 C4 59.1(3) . . . .
C1 C2 C3 Fe1 -60.0(3) . . . .
C5 Fe1 C3 C2 81.9(2) . . . .
C8 Fe1 C3 C2 -157.9(2) . . . .
C4 Fe1 C3 C2 119.5(3) . . . .
C9 Fe1 C3 C2 -116.4(2) . . . .
C7 Fe1 C3 C2 172.1(3) . . . .
C10 Fe1 C3 C2 -78.8(3) . . . .
C1 Fe1 C3 C2 38.0(2) . . . .
C6 Fe1 C3 C2 -62.9(7) . . . .
C5 Fe1 C3 C4 -37.6(2) . . . .
C8 Fe1 C3 C4 82.6(3) . . . .
C9 Fe1 C3 C4 124.1(2) . . . .
C7 Fe1 C3 C4 52.6(4) . . . .
C10 Fe1 C3 C4 161.7(2) . . . .
C2 Fe1 C3 C4 -119.5(3) . . . .
C1 Fe1 C3 C4 -81.6(2) . . . .
C6 Fe1 C3 C4 177.5(6) . . . .
C2 C3 C4 C5 -0.1(4) . . . .
Fe1 C3 C4 C5 59.4(3) . . . .
C2 C3 C4 Fe1 -59.5(3) . . . .
C8 Fe1 C4 C5 129.5(2) . . . .
C9 Fe1 C4 C5 167.8(2) . . . .
C7 Fe1 C4 C5 88.4(2) . . . .
C10 Fe1 C4 C5 -172.2(5) . . . .
C3 Fe1 C4 C5 -119.3(3) . . . .
C2 Fe1 C4 C5 -82.1(2) . . . .
C1 Fe1 C4 C5 -38.1(2) . . . .
C6 Fe1 C4 C5 61.9(4) . . . .
C5 Fe1 C4 C3 119.3(3) . . . .
C8 Fe1 C4 C3 -111.2(2) . . . .
C9 Fe1 C4 C3 -72.9(3) . . . .
C7 Fe1 C4 C3 -152.3(2) . . . .
C10 Fe1 C4 C3 -52.8(6) . . . .
C2 Fe1 C4 C3 37.2(2) . . . .
C1 Fe1 C4 C3 81.2(2) . . . .
C6 Fe1 C4 C3 -178.8(3) . . . .
C3 C4 C5 C1 1.1(4) . . . .
Fe1 C4 C5 C1 60.8(3) . . . .
C3 C4 C5 Fe1 -59.8(3) . . . .
C2 C1 C5 C4 -1.6(4) . . . .
P2 C1 C5 C4 177.8(3) . . . .
Fe1 C1 C5 C4 -60.3(3) . . . .
C2 C1 C5 Fe1 58.6(2) . . . .
P2 C1 C5 Fe1 -122.0(3) . . . .
C8 Fe1 C5 C4 -67.0(3) . . . .
C9 Fe1 C5 C4 -33.3(6) . . . .
C7 Fe1 C5 C4 -108.8(2) . . . .
C10 Fe1 C5 C4 173.5(4) . . . .
C3 Fe1 C5 C4 37.5(2) . . . .
C2 Fe1 C5 C4 80.8(2) . . . .
C1 Fe1 C5 C4 118.5(3) . . . .
C6 Fe1 C5 C4 -151.4(2) . . . .
C8 Fe1 C5 C1 174.5(2) . . . .
C4 Fe1 C5 C1 -118.5(3) . . . .
C9 Fe1 C5 C1 -151.8(4) . . . .
C7 Fe1 C5 C1 132.6(2) . . . .
C10 Fe1 C5 C1 55.0(5) . . . .
C3 Fe1 C5 C1 -81.0(2) . . . .
C2 Fe1 C5 C1 -37.8(2) . . . .
C6 Fe1 C5 C1 90.1(2) . . . .
C17 P1 C6 C7 156.5(3) . . . .
C11 P1 C6 C7 44.7(4) . . . .
Zn1 P1 C6 C7 -77.3(3) . . . .
C17 P1 C6 C10 -19.9(4) . . . .
C11 P1 C6 C10 -131.8(3) . . . .
Zn1 P1 C6 C10 106.2(3) . . . .
C17 P1 C6 Fe1 -112.0(2) . . . .
C11 P1 C6 Fe1 136.1(2) . . . .
Zn1 P1 C6 Fe1 14.1(3) . . . .
C5 Fe1 C6 C7 80.8(2) . . . .
C8 Fe1 C6 C7 -38.0(2) . . . .
C4 Fe1 C6 C7 38.1(4) . . . .
C9 Fe1 C6 C7 -81.3(2) . . . .
C10 Fe1 C6 C7 -118.9(3) . . . .
C3 Fe1 C6 C7 -138.4(6) . . . .
C2 Fe1 C6 C7 170.3(2) . . . .
C1 Fe1 C6 C7 126.2(2) . . . .
C5 Fe1 C6 C10 -160.3(2) . . . .
C8 Fe1 C6 C10 80.9(2) . . . .
C4 Fe1 C6 C10 157.0(3) . . . .
C9 Fe1 C6 C10 37.5(2) . . . .
C7 Fe1 C6 C10 118.9(3) . . . .
C3 Fe1 C6 C10 -19.6(7) . . . .
C2 Fe1 C6 C10 -70.9(3) . . . .
C1 Fe1 C6 C10 -114.9(2) . . . .
C5 Fe1 C6 P1 -39.3(3) . . . .
C8 Fe1 C6 P1 -158.1(3) . . . .
C4 Fe1 C6 P1 -82.0(4) . . . .
C9 Fe1 C6 P1 158.6(3) . . . .
C7 Fe1 C6 P1 -120.1(3) . . . .
C10 Fe1 C6 P1 121.0(4) . . . .
C3 Fe1 C6 P1 101.5(6) . . . .
C2 Fe1 C6 P1 50.1(3) . . . .
C1 Fe1 C6 P1 6.1(3) . . . .
C10 C6 C7 C8 1.5(4) . . . .
P1 C6 C7 C8 -175.6(3) . . . .
Fe1 C6 C7 C8 59.9(3) . . . .
C10 C6 C7 Fe1 -58.4(3) . . . .
P1 C6 C7 Fe1 124.5(3) . . . .
C5 Fe1 C7 C8 123.0(3) . . . .
C4 Fe1 C7 C8 79.8(3) . . . .
C9 Fe1 C7 C8 -37.3(3) . . . .
C10 Fe1 C7 C8 -80.7(3) . . . .
C3 Fe1 C7 C8 44.8(4) . . . .
C2 Fe1 C7 C8 -167.4(9) . . . .
C1 Fe1 C7 C8 162.6(2) . . . .
C6 Fe1 C7 C8 -118.6(3) . . . .
C5 Fe1 C7 C6 -118.4(2) . . . .
C8 Fe1 C7 C6 118.6(3) . . . .
C4 Fe1 C7 C6 -161.6(2) . . . .
C9 Fe1 C7 C6 81.3(2) . . . .
C10 Fe1 C7 C6 37.9(2) . . . .
C3 Fe1 C7 C6 163.4(3) . . . .
C2 Fe1 C7 C6 -48.8(10) . . . .
C1 Fe1 C7 C6 -78.8(3) . . . .
C6 C7 C8 C9 -0.8(4) . . . .
Fe1 C7 C8 C9 59.9(3) . . . .
C6 C7 C8 Fe1 -60.8(3) . . . .
C5 Fe1 C8 C9 163.9(2) . . . .
C4 Fe1 C8 C9 126.0(2) . . . .
C7 Fe1 C8 C9 -119.2(4) . . . .
C10 Fe1 C8 C9 -37.2(2) . . . .
C3 Fe1 C8 C9 84.7(3) . . . .
C2 Fe1 C8 C9 56.8(4) . . . .
C1 Fe1 C8 C9 178.1(5) . . . .
C6 Fe1 C8 C9 -81.3(2) . . . .
C5 Fe1 C8 C7 -76.9(3) . . . .
C4 Fe1 C8 C7 -114.8(3) . . . .
C9 Fe1 C8 C7 119.2(4) . . . .
C10 Fe1 C8 C7 82.0(2) . . . .
C3 Fe1 C8 C7 -156.1(2) . . . .
C2 Fe1 C8 C7 176.0(3) . . . .
C1 Fe1 C8 C7 -62.7(7) . . . .
C6 Fe1 C8 C7 37.9(2) . . . .
C7 C8 C9 C10 -0.2(5) . . . .
Fe1 C8 C9 C10 59.6(3) . . . .
C7 C8 C9 Fe1 -59.8(3) . . . .
C5 Fe1 C9 C8 -44.7(6) . . . .
C4 Fe1 C9 C8 -69.9(3) . . . .
C7 Fe1 C9 C8 37.8(2) . . . .
C10 Fe1 C9 C8 119.7(3) . . . .
C3 Fe1 C9 C8 -109.7(2) . . . .
C2 Fe1 C9 C8 -150.5(2) . . . .
C1 Fe1 C9 C8 -178.9(3) . . . .
C6 Fe1 C9 C8 81.6(2) . . . .
C5 Fe1 C9 C10 -164.5(4) . . . .
C8 Fe1 C9 C10 -119.7(3) . . . .
C4 Fe1 C9 C10 170.4(2) . . . .
C7 Fe1 C9 C10 -82.0(2) . . . .
C3 Fe1 C9 C10 130.6(2) . . . .
C2 Fe1 C9 C10 89.8(3) . . . .
C1 Fe1 C9 C10 61.4(4) . . . .
C6 Fe1 C9 C10 -38.1(2) . . . .
C8 C9 C10 C6 1.1(5) . . . .
Fe1 C9 C10 C6 60.5(3) . . . .
C8 C9 C10 Fe1 -59.4(3) . . . .
C7 C6 C10 C9 -1.6(4) . . . .
P1 C6 C10 C9 175.4(3) . . . .
Fe1 C6 C10 C9 -60.0(3) . . . .
C7 C6 C10 Fe1 58.4(3) . . . .
P1 C6 C10 Fe1 -124.6(3) . . . .
C5 Fe1 C10 C9 167.0(4) . . . .
C8 Fe1 C10 C9 37.1(2) . . . .
C4 Fe1 C10 C9 -26.5(6) . . . .
C7 Fe1 C10 C9 81.0(3) . . . .
C3 Fe1 C10 C9 -66.7(3) . . . .
C2 Fe1 C10 C9 -109.2(3) . . . .
C1 Fe1 C10 C9 -153.0(2) . . . .
C6 Fe1 C10 C9 118.8(3) . . . .
C5 Fe1 C10 C6 48.2(5) . . . .
C8 Fe1 C10 C6 -81.6(2) . . . .
C4 Fe1 C10 C6 -145.3(5) . . . .
C9 Fe1 C10 C6 -118.8(3) . . . .
C7 Fe1 C10 C6 -37.8(2) . . . .
C3 Fe1 C10 C6 174.6(2) . . . .
C2 Fe1 C10 C6 132.1(2) . . . .
C1 Fe1 C10 C6 88.2(2) . . . .
C6 P1 C11 C16 96.9(3) . . . .
C17 P1 C11 C16 -13.3(4) . . . .
Zn1 P1 C11 C16 -141.4(3) . . . .
C6 P1 C11 C12 -83.4(3) . . . .
C17 P1 C11 C12 166.4(3) . . . .
Zn1 P1 C11 C12 38.4(3) . . . .
C16 C11 C12 C13 -0.8(5) . . . .
P1 C11 C12 C13 179.5(3) . . . .
C11 C12 C13 C14 0.7(6) . . . .
C12 C13 C14 C15 0.3(6) . . . .
C13 C14 C15 C16 -1.2(6) . . . .
C12 C11 C16 C15 -0.1(6) . . . .
P1 C11 C16 C15 179.6(3) . . . .
C14 C15 C16 C11 1.1(6) . . . .
C6 P1 C17 C18 137.2(3) . . . .
C11 P1 C17 C18 -112.3(3) . . . .
Zn1 P1 C17 C18 13.6(3) . . . .
C6 P1 C17 C22 -42.9(3) . . . .
C11 P1 C17 C22 67.6(3) . . . .
Zn1 P1 C17 C22 -166.6(2) . . . .
C22 C17 C18 C19 2.3(5) . . . .
P1 C17 C18 C19 -177.9(3) . . . .
C17 C18 C19 C20 -1.6(6) . . . .
C18 C19 C20 C21 -0.5(6) . . . .
C19 C20 C21 C22 1.8(6) . . . .
C20 C21 C22 C17 -1.1(6) . . . .
C18 C17 C22 C21 -0.9(5) . . . .
P1 C17 C22 C21 179.2(3) . . . .
C1 P2 C23 C24 -7.0(4) . . . .
C34 P2 C23 C24 102.4(3) . . . .
Zn1 P2 C23 C24 -125.6(3) . . . .
C1 P2 C23 C28 169.8(3) . . . .
C34 P2 C23 C28 -80.8(3) . . . .
Zn1 P2 C23 C28 51.2(3) . . . .
C28 C23 C24 C25 0.4(6) . . . .
P2 C23 C24 C25 177.1(3) . . . .
C23 C24 C25 C26 -0.7(6) . . . .
C24 C25 C26 C27 1.2(7) . . . .
C25 C26 C27 C28 -1.4(7) . . . .
C26 C27 C28 C23 1.2(7) . . . .
C24 C23 C28 C27 -0.7(6) . . . .
P2 C23 C28 C27 -177.6(3) . . . .
C34 C29 C30 C31 0.7(7) . . . .
C29 C30 C31 C32 -2.2(7) . . . .
C30 C31 C32 C33 1.7(7) . . . .
C31 C32 C33 C34 0.1(6) . . . .
C32 C33 C34 C29 -1.5(6) . . . .
C32 C33 C34 P2 175.1(3) . . . .
C30 C29 C34 C33 1.1(6) . . . .
C30 C29 C34 P2 -175.4(4) . . . .
C1 P2 C34 C33 -110.5(3) . . . .
C23 P2 C34 C33 138.7(3) . . . .
Zn1 P2 C34 C33 15.1(4) . . . .
C1 P2 C34 C29 66.0(4) . . . .
C23 P2 C34 C29 -44.8(4) . . . .
Zn1 P2 C34 C29 -168.4(3) . . . .
